data_9007844
loop_
_publ_author_name
'Durif, A.'
'Averbuch-Pouchot M T'

_publ_section_title
;Crystal chemistry of cyclo-hexaphosphates. VIII. structure of
 hydroxylammonium cyclo-hexaphosphate tetrahydrate
;
_journal_name_full 'Acta Crystallographica, Section C'
_journal_page_first 2026
_journal_page_last 2028
_journal_paper_doi 10.1107/S010827019000333X
_journal_volume 46
_journal_year 1990
_chemical_formula_structural (NH3OH)6P6O18.4H2O
_chemical_formula_sum 'H4 N3 O14 P3'
_space_group_IT_number 2
_symmetry_space_group_name_Hall '-P 1'
_symmetry_space_group_name_H-M 'P -1'
_cell_angle_alpha 108.39
_cell_angle_beta 100.30
_cell_angle_gamma 96.02
_cell_formula_units_Z 2
_cell_length_a 10.365
_cell_length_b 9.278
_cell_length_c 7.280
_cell_volume 643.806
_database_code_amcsd 0010206
_exptl_crystal_density_diffrn 1.872
_cod_original_formula_sum 'P3 O14 N3 H4'
_cod_database_code 9007844
_amcsd_formula_title (NH3OH)6P6O18.4H2O

loop_
_space_group_symop_operation_xyz
x,y,z
-x,-y,-z

loop_
_atom_site_label
_atom_site_fract_x
_atom_site_fract_y
_atom_site_fract_z
_atom_site_U_iso_or_equiv
_atom_site_type_symbol
_atom_site_attached_hydrogens
P1 0.28199 0.49585 0.39028 0.01397 P 0
P2 0.40646 0.76239 0.73136 0.01260 P 0
P3 0.30424 0.17000 0.22317 0.01272 P 0
OL12 0.39626 0.58996 0.58390 0.02064 O 0
OL13 0.29873 0.32754 0.39200 0.01773 O 0
OE11 0.15037 0.52860 0.42930 0.02178 O 0
OE12 0.31926 0.51970 0.21190 0.02254 O 0
OE21 0.37873 0.86386 0.61220 0.02026 O 0
OE22 0.66977 0.23770 0.11450 0.02254 O 0
OL23 0.55982 0.79580 0.84210 0.01621 O 0
OE31 0.31287 0.05327 0.32340 0.02052 O 0
OE32 0.19463 0.14200 0.04840 0.02254 O 0
N1 0.52080 0.17040 0.73530 0.02090 N 0
O1 0.54500 0.70160 0.23450 0.02850 O 0
N2 0.08960 0.82200 0.41920 0.02242 N 0
O2 0.12670 0.82060 0.24200 0.03103 O 0
N3 0.90680 0.41230 0.13950 0.02191 N 0
O3 0.88040 0.54980 0.10890 0.03331 O 0
Wat1 0.17570 0.13240 0.66660 0.02609 O 2
Wat2 0.95990 0.15010 0.21080 0.03103 O 2

loop_
_cod_changelog_entry_id
_cod_changelog_entry_author
_cod_changelog_entry_date
_cod_changelog_entry_text
1
;cod-tools version 3.8.0
Id: cif_guess_AMCSD_atom_types 9574 2023-05-10 09:00:05Z saulius
;
2023-05-10T18:51:03+03:00
;Derived atom types and hydrogen counts
from atom names that follow the AMCSD naming convention
(Wat == water, O-H == hydroxyl).
;

loop_
_cod_related_entry_id
_cod_related_entry_database
_cod_related_entry_code
1 AMCSD 0010206
